data_4077646
loop_
_publ_author_name
'Guan, Jingwen'
'Dub\'e, Tiffany'
'Gambarotta, Sandro'
'Yap, Glenn P. A.'

_publ_section_title
;
 Dinitrogen Labile Coordination versus Four-Electron Reduction, THF
 Cleavage, and Fragmentation Promoted by a (calix-tetrapyrrole)Sm(II)
 Complex
;
_journal_issue 23
_journal_name_full Organometallics
_journal_page_first 4820
_journal_page_last 4827
_journal_paper_doi 10.1021/om000698p
_journal_volume 19
_journal_year 2000
_chemical_formula_sum 'C62 H91 Li3 N4 O6 Sm'
_chemical_formula_weight 1159.56
_chemical_name_systematic ?
_space_group_IT_number 14
_symmetry_cell_setting monoclinic
_symmetry_space_group_name_Hall '-P 2ybc'
_symmetry_space_group_name_H-M 'P 1 21/c 1'
_atom_sites_solution_hydrogens geom
_atom_sites_solution_primary direct
_atom_sites_solution_secondary difmap
_audit_creation_method SHELXL-97
_cell_angle_alpha 90.00
_cell_angle_beta 91.715(3)
_cell_angle_gamma 90.00
_cell_formula_units_Z 4
_cell_length_a 21.744(4)
_cell_length_b 14.088(2)
_cell_length_c 19.271(3)
_cell_measurement_reflns_used 'reflections from 60 data frames'
_cell_measurement_temperature 238(2)
_cell_measurement_theta_max 28.29
_cell_measurement_theta_min 1.47
_cell_volume 5900.6(17)
_computing_cell_refinement 'Bruker SMART'
_computing_data_collection 'Bruker SMART'
_computing_data_reduction 'Bruker SHELXTL'
_computing_molecular_graphics 'Bruker SHELXTL'
_computing_publication_material 'Bruker SHELXTL'
_computing_structure_refinement 'SHELXL-97 (Sheldrick, 1997)'
_computing_structure_solution 'SHELXS-97 (Sheldrick, 1990)'
_diffrn_ambient_temperature 238(2)
_diffrn_measured_fraction_theta_full 0.999
_diffrn_measured_fraction_theta_max 0.999
_diffrn_measurement_device_type 'CCD area detector'
_diffrn_measurement_method 'phi and omega scans'
_diffrn_radiation_monochromator graphite
_diffrn_radiation_source 'fine-focus sealed tube'
_diffrn_radiation_type MoK\a
_diffrn_radiation_wavelength 0.71073
_diffrn_reflns_av_R_equivalents 0.0771
_diffrn_reflns_av_sigmaI/netI 0.0848
_diffrn_reflns_limit_h_max 21
_diffrn_reflns_limit_h_min -21
_diffrn_reflns_limit_k_max 14
_diffrn_reflns_limit_k_min 0
_diffrn_reflns_limit_l_max 19
_diffrn_reflns_limit_l_min 0
_diffrn_reflns_number 46881
_diffrn_reflns_theta_full 20.82
_diffrn_reflns_theta_max 20.82
_diffrn_reflns_theta_min 1.79
_diffrn_standards_decay_% <1
_diffrn_standards_number '50 standard frames at start and end'
_exptl_absorpt_coefficient_mu 1.047
_exptl_absorpt_correction_T_max 0.928077
_exptl_absorpt_correction_T_min 0.607703
_exptl_absorpt_correction_type multi-scan
_exptl_absorpt_process_details 'Blessing,R., Acta Cryst. (1995) A51 33-38.'
_exptl_crystal_colour yellow
_exptl_crystal_density_diffrn 1.305
_exptl_crystal_density_method 'not measured'
_exptl_crystal_description block
_exptl_crystal_F_000 2440
_exptl_crystal_size_max 0.3
_exptl_crystal_size_mid 0.3
_exptl_crystal_size_min 0.2
_refine_diff_density_max 0.890
_refine_diff_density_min -0.798
_refine_diff_density_rms 0.101
_refine_ls_extinction_method none
_refine_ls_goodness_of_fit_ref 1.066
_refine_ls_hydrogen_treatment mixed
_refine_ls_matrix_type full
_refine_ls_number_parameters 685
_refine_ls_number_reflns 6162
_refine_ls_number_restraints 918
_refine_ls_restrained_S_all 1.033
_refine_ls_R_factor_all 0.0922
_refine_ls_R_factor_gt 0.0553
_refine_ls_shift/su_max 0.013
_refine_ls_shift/su_mean 0.002
_refine_ls_structure_factor_coef Fsqd
_refine_ls_weighting_details 'calc w=1/[\s^2^(Fo^2^)+(0.0700P)^2^+0.0000P] where P=(Fo^2^+2Fc^2^)/3'
_refine_ls_weighting_scheme calc
_refine_ls_wR_factor_gt 0.1263
_refine_ls_wR_factor_ref 0.1400
_reflns_number_gt 4243
_reflns_number_total 6162
_reflns_threshold_expression >2sigma(I)
_cod_data_source_file om000698p.cif
_cod_data_source_block sg276a
_cod_depositor_comments
;
The following automatic conversions were performed:

'_symmetry_cell_setting' value 'Monoclinic' changed to 'monoclinic'
according to /home/saulius/struct/CIF-dictionaries/cif_core.dic
dictionary named 'cif_core.dic' version 2.4.2 from 2011-04-26.

Automatic conversion script
Id: cif_fix_values 1715 2011-07-08 13:25:40Z adriana 
;
_cod_original_cell_volume 5901(2)
_cod_original_sg_symbol_H-M P2(1)/c
_cod_database_code 4077646

loop_
_symmetry_equiv_pos_as_xyz
'x, y, z'
'-x, y+1/2, -z+1/2'
'-x, -y, -z'
'x, -y-1/2, z-1/2'

loop_
_atom_site_label
_atom_site_type_symbol
_atom_site_fract_x
_atom_site_fract_y
_atom_site_fract_z
_atom_site_U_iso_or_equiv
_atom_site_adp_type
_atom_site_occupancy
_atom_site_symmetry_multiplicity
_atom_site_calc_flag
_atom_site_refinement_flags
Sm Sm 0.29511(2) 0.10758(3) 0.04316(2) 0.03290(19) Uani 1 1 d U
Li1 Li 0.1662(7) -0.0089(11) 0.1015(8) 0.0413(17) Uani 1 1 d U
Li2 Li 0.2182(8) 0.0366(12) 0.2485(8) 0.049(2) Uani 1 1 d U
Li3 Li 0.2650(7) -0.1148(11) 0.1578(7) 0.0421(19) Uani 1 1 d U
N1 N 0.2729(3) 0.1418(5) 0.1748(3) 0.0361(14) Uani 1 1 d U
N2 N 0.3451(3) -0.0513(5) 0.1295(3) 0.0325(13) Uani 1 1 d U
N3 N 0.2482(3) -0.0526(5) -0.0137(3) 0.0329(14) Uani 1 1 d U
N4 N 0.1631(3) 0.1163(5) 0.0576(3) 0.0354(13) Uani 1 1 d U
O1 O 0.1932(3) -0.0606(4) 0.1857(3) 0.0450(14) Uani 1 1 d U
O2 O 0.3514(3) 0.2858(4) 0.0462(3) 0.0576(17) Uani 1 1 d U
O3 O 0.3544(3) 0.1473(5) -0.0758(3) 0.0502(15) Uani 1 1 d U
O4 O 0.2009(5) -0.0204(7) 0.3420(4) 0.118(3) Uani 1 1 d U
O5 O 0.2797(3) -0.2406(5) 0.2148(3) 0.0566(17) Uani 1 1 d U
O6 O 0.0238(10) 0.8468(15) 0.6553(9) 0.271(6) Uani 1 1 d U
C1 C 0.2241(4) 0.1920(6) 0.2002(4) 0.0384(17) Uani 1 1 d U
C2 C 0.2288(5) 0.1981(7) 0.2713(5) 0.049(2) Uani 1 1 d U
H2A H 0.2011 0.2277 0.3010 0.059 Uiso 1 1 calc R
C3 C 0.2838(4) 0.1509(7) 0.2905(5) 0.050(2) Uani 1 1 d U
H3A H 0.2998 0.1437 0.3361 0.060 Uiso 1 1 calc R
C4 C 0.3106(4) 0.1169(7) 0.2315(4) 0.0392(16) Uani 1 1 d U
C5 C 0.4234(4) 0.1317(7) 0.2469(5) 0.050(2) Uani 1 1 d U
H5A H 0.4261 0.1807 0.2111 0.060 Uiso 1 1 calc R
H5B H 0.4125 0.1635 0.2901 0.060 Uiso 1 1 calc R
C6 C 0.4865(4) 0.0880(7) 0.2578(5) 0.059(2) Uani 1 1 d U
H6A H 0.5016 0.0659 0.2132 0.070 Uiso 1 1 calc R
H6B H 0.5152 0.1362 0.2761 0.070 Uiso 1 1 calc R
C7 C 0.4844(5) 0.0056(8) 0.3078(6) 0.070(3) Uani 1 1 d U
H7A H 0.4763 0.0295 0.3545 0.084 Uiso 1 1 calc R
H7B H 0.5244 -0.0265 0.3096 0.084 Uiso 1 1 calc R
C8 C 0.4343(5) -0.0655(8) 0.2859(5) 0.058(2) Uani 1 1 d U
H8A H 0.4443 -0.0936 0.2411 0.070 Uiso 1 1 calc R
H8B H 0.4329 -0.1167 0.3202 0.070 Uiso 1 1 calc R
C9 C 0.3719(4) -0.0184(7) 0.2798(4) 0.045(2) Uani 1 1 d U
H9A H 0.3611 0.0066 0.3252 0.054 Uiso 1 1 calc R
H9B H 0.3410 -0.0660 0.2660 0.054 Uiso 1 1 calc R
C10 C 0.3703(4) 0.0641(7) 0.2258(4) 0.0378(17) Uani 1 1 d U
C11 C 0.3792(4) 0.0258(6) 0.1537(4) 0.0332(15) Uani 1 1 d U
C12 C 0.4183(4) 0.0559(6) 0.1034(4) 0.0370(16) Uani 1 1 d U
H12A H 0.4449 0.1085 0.1065 0.044 Uiso 1 1 calc R
C13 C 0.4115(4) -0.0065(6) 0.0462(5) 0.0375(17) Uani 1 1 d U
H13A H 0.4329 -0.0045 0.0046 0.045 Uiso 1 1 calc R
C14 C 0.3666(4) -0.0713(6) 0.0642(4) 0.0330(15) Uani 1 1 d U
C15 C 0.3516(4) -0.2495(6) 0.0574(5) 0.039(2) Uani 1 1 d U
H15A H 0.3394 -0.2465 0.1059 0.047 Uiso 1 1 calc R
H15B H 0.3265 -0.2986 0.0341 0.047 Uiso 1 1 calc R
C16 C 0.4186(4) -0.2785(7) 0.0555(5) 0.050(2) Uani 1 1 d U
H16A H 0.4245 -0.3392 0.0797 0.060 Uiso 1 1 calc R
H16B H 0.4441 -0.2307 0.0796 0.060 Uiso 1 1 calc R
C17 C 0.4387(5) -0.2881(7) -0.0189(5) 0.053(2) Uani 1 1 d U
H17A H 0.4821 -0.3063 -0.0194 0.063 Uiso 1 1 calc R
H17B H 0.4145 -0.3378 -0.0425 0.063 Uiso 1 1 calc R
C18 C 0.4293(4) -0.1931(7) -0.0571(5) 0.049(2) Uani 1 1 d U
H18A H 0.4392 -0.2009 -0.1061 0.059 Uiso 1 1 calc R
H18B H 0.4572 -0.1454 -0.0368 0.059 Uiso 1 1 calc R
C19 C 0.3623(4) -0.1588(7) -0.0518(4) 0.040(2) Uani 1 1 d U
H19A H 0.3590 -0.0957 -0.0731 0.048 Uiso 1 1 calc R
H19B H 0.3357 -0.2017 -0.0792 0.048 Uiso 1 1 calc R
C20 C 0.3376(4) -0.1529(6) 0.0223(4) 0.0345(16) Uani 1 1 d U
C21 C 0.2694(4) -0.1355(6) 0.0171(5) 0.0353(16) Uani 1 1 d U
C22 C 0.2203(4) -0.1885(7) 0.0359(5) 0.0408(18) Uani 1 1 d U
H22A H 0.2226 -0.2471 0.0592 0.049 Uiso 1 1 calc R
C23 C 0.1664(4) -0.1426(6) 0.0154(5) 0.0418(19) Uani 1 1 d U
H23A H 0.1259 -0.1635 0.0217 0.050 Uiso 1 1 calc R
C24 C 0.1845(4) -0.0590(6) -0.0166(5) 0.0339(16) Uani 1 1 d U
C25 C 0.0772(4) 0.0070(7) -0.0423(5) 0.041(2) Uani 1 1 d U
H25A H 0.0689 -0.0087 0.0061 0.050 Uiso 1 1 calc R
H25B H 0.0564 0.0672 -0.0532 0.050 Uiso 1 1 calc R
C26 C 0.0499(4) -0.0699(7) -0.0888(5) 0.050(2) Uani 1 1 d U
H26A H 0.0050 -0.0691 -0.0854 0.060 Uiso 1 1 calc R
H26B H 0.0647 -0.1319 -0.0725 0.060 Uiso 1 1 calc R
C27 C 0.0664(4) -0.0573(8) -0.1647(5) 0.056(2) Uani 1 1 d U
H27A H 0.0505 -0.1111 -0.1920 0.067 Uiso 1 1 calc R
H27B H 0.0474 0.0008 -0.1832 0.067 Uiso 1 1 calc R
C28 C 0.1348(4) -0.0515(7) -0.1706(5) 0.047(2) Uani 1 1 d U
H28A H 0.1450 -0.0429 -0.2194 0.056 Uiso 1 1 calc R
H28B H 0.1536 -0.1110 -0.1542 0.056 Uiso 1 1 calc R
C29 C 0.1610(4) 0.0310(7) -0.1279(4) 0.041(2) Uani 1 1 d U
H29A H 0.1429 0.0904 -0.1453 0.049 Uiso 1 1 calc R
H29B H 0.2055 0.0343 -0.1339 0.049 Uiso 1 1 calc R
C30 C 0.1481(4) 0.0214(6) -0.0491(4) 0.0370(17) Uani 1 1 d U
C31 C 0.1667(4) 0.1125(7) -0.0132(4) 0.0379(15) Uani 1 1 d U
C32 C 0.1896(4) 0.1975(6) -0.0367(5) 0.039(2) Uani 1 1 d U
H32A H 0.1987 0.2121 -0.0829 0.047 Uiso 1 1 calc R
C33 C 0.1968(4) 0.2584(7) 0.0209(4) 0.041(2) Uani 1 1 d U
H33A H 0.2105 0.3217 0.0203 0.049 Uiso 1 1 calc R
C34 C 0.1800(4) 0.2074(6) 0.0778(5) 0.0376(16) Uani 1 1 d U
C35 C 0.1839(4) 0.3495(6) 0.1606(5) 0.047(2) Uani 1 1 d U
H35A H 0.1884 0.3662 0.2098 0.056 Uiso 1 1 calc R
H35B H 0.2221 0.3674 0.1383 0.056 Uiso 1 1 calc R
C36 C 0.1302(5) 0.4080(7) 0.1276(6) 0.061(2) Uani 1 1 d U
H36A H 0.1367 0.4755 0.1376 0.073 Uiso 1 1 calc R
H36B H 0.1296 0.3997 0.0771 0.073 Uiso 1 1 calc R
C37 C 0.0693(5) 0.3770(7) 0.1556(6) 0.066(2) Uani 1 1 d U
H37A H 0.0682 0.3923 0.2052 0.080 Uiso 1 1 calc R
H37B H 0.0360 0.4121 0.1317 0.080 Uiso 1 1 calc R
C38 C 0.0591(5) 0.2731(7) 0.1458(6) 0.060(2) Uani 1 1 d U
H38A H 0.0568 0.2587 0.0961 0.072 Uiso 1 1 calc R
H38B H 0.0197 0.2553 0.1656 0.072 Uiso 1 1 calc R
C39 C 0.1105(4) 0.2150(7) 0.1804(5) 0.044(2) Uani 1 1 d U
H39A H 0.1021 0.1475 0.1722 0.053 Uiso 1 1 calc R
H39B H 0.1102 0.2259 0.2306 0.053 Uiso 1 1 calc R
C40 C 0.1751(4) 0.2387(6) 0.1541(5) 0.0393(17) Uani 1 1 d U
C41 C 0.1442(4) -0.1185(8) 0.2056(5) 0.061(2) Uani 1 1 d U
H41A H 0.1500 -0.1832 0.2156 0.073 Uiso 1 1 calc R
C42 C 0.0832(5) -0.0739(9) 0.2101(7) 0.090(4) Uani 1 1 d U
H42A H 0.0782 -0.0091 0.1999 0.108 Uiso 1 1 calc R
H42B H 0.0492 -0.1103 0.2232 0.108 Uiso 1 1 calc R
C43 C 0.3697(6) 0.3311(7) 0.1092(6) 0.074(3) Uani 1 1 d U
H43A H 0.4130 0.3172 0.1204 0.088 Uiso 1 1 calc R
H43B H 0.3448 0.3079 0.1472 0.088 Uiso 1 1 calc R
C44 C 0.3608(7) 0.4353(8) 0.1001(7) 0.090(3) Uani 1 1 d U
H44A H 0.3332 0.4602 0.1351 0.109 Uiso 1 1 calc R
H44B H 0.4002 0.4687 0.1044 0.109 Uiso 1 1 calc R
C45 C 0.3343(7) 0.4467(9) 0.0325(6) 0.096(3) Uani 1 1 d U
H45A H 0.3531 0.5008 0.0092 0.115 Uiso 1 1 calc R
H45B H 0.2900 0.4582 0.0350 0.115 Uiso 1 1 calc R
C46 C 0.3459(6) 0.3580(7) -0.0064(6) 0.075(3) Uani 1 1 d U
H46A H 0.3116 0.3441 -0.0390 0.090 Uiso 1 1 calc R
H46B H 0.3838 0.3629 -0.0323 0.090 Uiso 1 1 calc R
C47 C 0.4166(5) 0.1724(8) -0.0826(5) 0.058(2) Uani 1 1 d U
H47A H 0.4403 0.1571 -0.0400 0.070 Uiso 1 1 calc R
H47B H 0.4205 0.2406 -0.0918 0.070 Uiso 1 1 calc R
C48 C 0.4393(5) 0.1160(9) -0.1423(5) 0.073(3) Uani 1 1 d U
H48A H 0.4524 0.0523 -0.1277 0.088 Uiso 1 1 calc R
H48B H 0.4735 0.1480 -0.1646 0.088 Uiso 1 1 calc R
C49 C 0.3836(5) 0.1122(8) -0.1893(5) 0.066(2) Uani 1 1 d U
H49A H 0.3812 0.1681 -0.2195 0.079 Uiso 1 1 calc R
H49B H 0.3837 0.0549 -0.2181 0.079 Uiso 1 1 calc R
C50 C 0.3313(5) 0.1105(8) -0.1406(5) 0.053(2) Uani 1 1 d U
H50A H 0.2973 0.1497 -0.1588 0.064 Uiso 1 1 calc R
H50B H 0.3164 0.0454 -0.1348 0.064 Uiso 1 1 calc R
C51 C 0.1670(9) 0.0204(11) 0.3935(8) 0.145(4) Uani 1 1 d U
H51A H 0.1321 0.0550 0.3724 0.174 Uiso 1 1 calc R
H51B H 0.1927 0.0661 0.4195 0.174 Uiso 1 1 calc R
C52 C 0.1452(10) -0.0486(13) 0.4392(8) 0.165(4) Uani 1 1 d U
H52A H 0.1003 -0.0455 0.4419 0.198 Uiso 1 1 calc R
H52B H 0.1635 -0.0404 0.4859 0.198 Uiso 1 1 calc R
C53 C 0.1647(10) -0.1398(12) 0.4083(9) 0.161(4) Uani 1 1 d U
H53A H 0.1321 -0.1669 0.3782 0.193 Uiso 1 1 calc R
H53B H 0.1765 -0.1860 0.4443 0.193 Uiso 1 1 calc R
C54 C 0.2176(9) -0.1117(11) 0.3682(8) 0.143(4) Uani 1 1 d U
H54A H 0.2549 -0.1082 0.3978 0.171 Uiso 1 1 calc R
H54B H 0.2243 -0.1565 0.3303 0.171 Uiso 1 1 calc R
C55 C 0.3376(5) -0.2609(7) 0.2499(5) 0.058(2) Uani 1 1 d U
H55A H 0.3379 -0.2363 0.2975 0.069 Uiso 1 1 calc R
H55B H 0.3715 -0.2317 0.2253 0.069 Uiso 1 1 calc R
C56 C 0.3440(5) -0.3679(7) 0.2502(6) 0.064(3) Uani 1 1 d U
H56A H 0.3624 -0.3910 0.2075 0.077 Uiso 1 1 calc R
H56B H 0.3688 -0.3899 0.2904 0.077 Uiso 1 1 calc R
C57 C 0.2791(5) -0.3980(8) 0.2546(6) 0.074(3) Uani 1 1 d U
H57A H 0.2663 -0.3986 0.3030 0.089 Uiso 1 1 calc R
H57B H 0.2730 -0.4615 0.2348 0.089 Uiso 1 1 calc R
C58 C 0.2434(5) -0.3246(8) 0.2129(6) 0.074(3) Uani 1 1 d U
H58A H 0.2367 -0.3462 0.1649 0.089 Uiso 1 1 calc R
H58B H 0.2033 -0.3130 0.2332 0.089 Uiso 1 1 calc R
C59 C 0.0512(14) 0.863(2) 0.5896(13) 0.261(6) Uani 1 1 d U
H59A H 0.0877 0.8232 0.5852 0.314 Uiso 1 1 calc R
H59B H 0.0639 0.9299 0.5860 0.314 Uiso 1 1 calc R
C60 C 0.0110(14) 0.843(2) 0.5406(13) 0.261(6) Uani 1 1 d U
H60A H -0.0149 0.8988 0.5300 0.313 Uiso 1 1 calc R
H60B H 0.0316 0.8243 0.4983 0.313 Uiso 1 1 calc R
C61 C -0.0203(14) 0.778(2) 0.5619(13) 0.259(7) Uani 1 1 d U
H61A H -0.0013 0.7173 0.5503 0.310 Uiso 1 1 calc R
H61B H -0.0614 0.7804 0.5396 0.310 Uiso 1 1 calc R
C62 C -0.0253(14) 0.786(2) 0.6356(13) 0.264(6) Uani 1 1 d U
H62A H -0.0650 0.8129 0.6478 0.317 Uiso 1 1 calc R
H62B H -0.0207 0.7234 0.6580 0.317 Uiso 1 1 calc R

loop_
_atom_site_aniso_label
_atom_site_aniso_U_11
_atom_site_aniso_U_22
_atom_site_aniso_U_33
_atom_site_aniso_U_23
_atom_site_aniso_U_13
_atom_site_aniso_U_12
Sm 0.0439(3) 0.0306(3) 0.0243(3) -0.0012(3) 0.00335(19) -0.0002(3)
Li1 0.044(4) 0.040(4) 0.041(4) -0.004(3) 0.004(3) -0.003(3)
Li2 0.055(7) 0.057(4) 0.036(4) -0.001(3) 0.011(4) 0.002(4)
Li3 0.048(5) 0.045(4) 0.034(4) 0.001(4) 0.006(4) -0.009(4)
N1 0.046(4) 0.037(4) 0.025(3) -0.006(3) -0.001(2) 0.003(3)
N2 0.040(3) 0.033(3) 0.024(3) -0.001(3) -0.001(3) -0.002(2)
N3 0.041(3) 0.029(3) 0.029(3) -0.006(3) 0.003(3) 0.001(3)
N4 0.041(3) 0.035(3) 0.030(3) -0.005(3) -0.004(3) 0.000(3)
O1 0.046(3) 0.041(3) 0.048(3) 0.005(3) 0.002(3) 0.001(3)
O2 0.089(4) 0.037(3) 0.046(4) 0.008(3) -0.014(3) -0.017(3)
O3 0.058(4) 0.063(4) 0.030(3) -0.001(3) 0.011(3) -0.009(3)
O4 0.209(8) 0.091(5) 0.057(4) 0.010(4) 0.061(5) -0.014(5)
O5 0.061(4) 0.046(3) 0.063(4) 0.022(3) 0.008(3) 0.003(3)
O6 0.377(18) 0.292(14) 0.145(10) -0.038(12) -0.002(11) -0.147(11)
C1 0.044(4) 0.043(3) 0.029(3) -0.009(3) 0.004(3) 0.003(3)
C2 0.057(5) 0.060(4) 0.031(4) -0.016(4) 0.003(4) 0.013(4)
C3 0.057(5) 0.065(5) 0.027(4) -0.011(4) -0.005(3) 0.010(4)
C4 0.046(3) 0.044(4) 0.027(3) -0.012(3) -0.004(3) 0.004(3)
C5 0.049(4) 0.058(5) 0.043(5) -0.011(4) -0.007(4) -0.008(4)
C6 0.052(5) 0.071(6) 0.052(5) -0.020(4) -0.011(5) -0.003(4)
C7 0.068(5) 0.092(6) 0.048(5) -0.004(5) -0.014(5) 0.012(5)
C8 0.068(5) 0.074(6) 0.032(5) 0.004(4) 0.002(4) 0.015(4)
C9 0.057(5) 0.056(5) 0.023(4) 0.000(4) 0.002(4) 0.004(4)
C10 0.044(4) 0.044(4) 0.026(3) -0.003(3) -0.002(3) -0.001(3)
C11 0.039(4) 0.032(4) 0.029(3) 0.000(3) 0.001(3) -0.002(3)
C12 0.039(3) 0.036(4) 0.036(4) -0.001(3) 0.006(3) -0.004(3)
C13 0.040(3) 0.043(4) 0.030(4) -0.002(3) 0.006(3) -0.002(3)
C14 0.039(4) 0.033(3) 0.027(4) -0.002(3) 0.000(3) 0.002(3)
C15 0.046(5) 0.036(4) 0.035(4) -0.002(4) 0.003(4) 0.004(4)
C16 0.051(5) 0.046(5) 0.051(5) 0.000(4) 0.003(4) 0.012(4)
C17 0.055(5) 0.049(5) 0.054(5) -0.011(4) 0.008(4) 0.017(4)
C18 0.056(5) 0.052(5) 0.041(5) -0.011(4) 0.008(4) 0.006(4)
C19 0.050(5) 0.037(5) 0.033(4) -0.004(4) 0.004(4) 0.004(4)
C20 0.045(4) 0.030(3) 0.028(4) -0.005(3) 0.004(3) 0.005(3)
C21 0.041(3) 0.031(4) 0.034(3) -0.008(3) -0.001(3) -0.002(3)
C22 0.042(4) 0.036(4) 0.045(4) 0.001(3) -0.001(4) 0.000(3)
C23 0.034(4) 0.037(4) 0.054(4) -0.003(3) -0.002(4) -0.001(3)
C24 0.033(4) 0.034(3) 0.035(3) -0.008(3) 0.001(3) 0.002(3)
C25 0.041(4) 0.049(5) 0.034(4) -0.003(4) 0.009(4) 0.006(4)
C26 0.040(5) 0.068(5) 0.043(5) -0.010(4) 0.000(4) -0.002(4)
C27 0.047(5) 0.080(6) 0.041(4) -0.013(5) -0.006(4) -0.007(5)
C28 0.046(5) 0.067(5) 0.026(4) -0.011(4) 0.000(4) -0.004(4)
C29 0.038(4) 0.052(5) 0.032(4) -0.008(4) 0.000(4) 0.003(4)
C30 0.037(4) 0.043(4) 0.031(3) -0.008(3) 0.003(3) 0.007(3)
C31 0.043(3) 0.040(4) 0.031(3) -0.003(3) 0.002(3) 0.007(3)
C32 0.051(5) 0.040(4) 0.028(4) -0.002(4) 0.005(4) 0.004(4)
C33 0.055(5) 0.035(4) 0.033(4) 0.001(3) 0.000(4) 0.003(4)
C34 0.047(4) 0.035(3) 0.031(3) -0.004(3) 0.000(3) 0.006(3)
C35 0.057(5) 0.033(4) 0.052(5) -0.011(4) 0.006(4) 0.003(4)
C36 0.071(5) 0.040(5) 0.071(6) -0.005(5) 0.003(5) 0.008(4)
C37 0.065(5) 0.063(5) 0.071(6) -0.009(5) 0.002(5) 0.014(5)
C38 0.054(5) 0.063(5) 0.063(5) -0.010(5) 0.000(5) 0.003(4)
C39 0.048(4) 0.047(5) 0.038(5) -0.005(4) 0.006(4) -0.002(4)
C40 0.044(4) 0.035(4) 0.039(3) -0.007(3) 0.004(3) 0.000(3)
C41 0.048(5) 0.054(5) 0.082(5) 0.026(4) 0.012(5) -0.001(4)
C42 0.050(6) 0.079(8) 0.144(10) 0.030(8) 0.029(7) -0.009(6)
C43 0.109(6) 0.048(5) 0.063(5) -0.006(5) -0.022(5) -0.014(5)
C44 0.132(7) 0.054(5) 0.083(6) -0.006(5) -0.027(6) -0.007(6)
C45 0.146(8) 0.053(5) 0.086(6) 0.001(5) -0.023(6) -0.010(6)
C46 0.113(7) 0.047(5) 0.063(5) 0.008(4) -0.009(5) -0.015(5)
C47 0.059(5) 0.072(6) 0.044(5) -0.003(4) 0.008(4) -0.019(5)
C48 0.071(5) 0.088(6) 0.061(5) -0.006(5) 0.021(4) -0.003(6)
C49 0.082(6) 0.069(6) 0.048(5) -0.016(5) 0.018(4) -0.013(6)
C50 0.065(5) 0.059(5) 0.036(4) -0.014(5) 0.005(4) 0.000(5)
C51 0.239(10) 0.119(7) 0.081(7) 0.003(6) 0.085(6) -0.016(7)
C52 0.261(11) 0.141(8) 0.097(8) 0.010(7) 0.093(7) -0.022(8)
C53 0.252(11) 0.126(7) 0.108(8) 0.031(6) 0.068(7) -0.016(8)
C54 0.227(10) 0.112(7) 0.092(7) 0.031(6) 0.054(6) -0.004(7)
C55 0.066(5) 0.051(5) 0.057(5) 0.010(5) 0.001(4) 0.004(4)
C56 0.068(5) 0.052(5) 0.073(6) 0.008(5) 0.002(5) 0.003(5)
C57 0.069(5) 0.056(5) 0.099(6) 0.027(5) 0.011(5) 0.004(5)
C58 0.068(5) 0.063(5) 0.091(6) 0.037(5) 0.002(5) -0.010(4)
C59 0.360(19) 0.281(14) 0.143(11) -0.042(13) 0.004(12) -0.175(11)
C60 0.352(19) 0.286(15) 0.144(10) -0.024(13) 0.006(12) -0.171(12)
C61 0.348(19) 0.282(15) 0.146(11) -0.025(13) 0.005(12) -0.171(11)
C62 0.356(19) 0.289(15) 0.147(11) -0.021(13) 0.014(12) -0.157(11)

loop_
_atom_type_symbol
_atom_type_description
_atom_type_scat_dispersion_real
_atom_type_scat_dispersion_imag
_atom_type_scat_source
C C 0.0033 0.0016 'International Tables Vol C Tables 4.2.6.8 and 6.1.1.4'
H H 0.0000 0.0000 'International Tables Vol C Tables 4.2.6.8 and 6.1.1.4'
Li Li -0.0003 0.0001 'International Tables Vol C Tables 4.2.6.8 and 6.1.1.4'
N N 0.0061 0.0033 'International Tables Vol C Tables 4.2.6.8 and 6.1.1.4'
O O 0.0106 0.0060 'International Tables Vol C Tables 4.2.6.8 and 6.1.1.4'
Sm Sm -0.1638 3.4418 'International Tables Vol C Tables 4.2.6.8 and 6.1.1.4'

loop_
_geom_angle_atom_site_label_1
_geom_angle_atom_site_label_2
_geom_angle_atom_site_label_3
_geom_angle
N1 Sm N3 117.8(2)
N1 Sm O3 151.2(2)
N3 Sm O3 90.7(2)
N1 Sm O2 84.7(2)
N3 Sm O2 157.1(2)
O3 Sm O2 67.32(19)
N1 Sm N4 71.9(2)
N3 Sm N4 73.2(2)
O3 Sm N4 124.63(19)
O2 Sm N4 113.3(2)
N1 Sm C34 61.1(2)
N3 Sm C34 100.2(2)
O3 Sm C34 121.1(2)
O2 Sm C34 86.6(2)
N4 Sm C34 27.4(2)
N1 Sm C31 98.7(2)
N3 Sm C31 62.0(2)
O3 Sm C31 98.7(2)
O2 Sm C31 113.2(2)
N4 Sm C31 27.0(2)
C34 Sm C31 43.9(2)
N1 Sm N2 71.0(2)
N3 Sm N2 74.0(2)
O3 Sm N2 116.85(19)
O2 Sm N2 120.82(18)
N4 Sm N2 108.95(19)
C34 Sm N2 121.9(2)
C31 Sm N2 123.1(2)
N1 Sm C14 97.7(2)
N3 Sm C14 62.5(2)
O3 Sm C14 91.7(2)
O2 Sm C14 122.0(2)
N4 Sm C14 122.5(2)
C34 Sm C14 144.2(2)
C31 Sm C14 123.4(2)
N2 Sm C14 26.9(2)
N1 Sm C11 60.8(2)
N3 Sm C11 100.5(2)
O3 Sm C11 112.6(2)
O2 Sm C11 94.2(2)
N4 Sm C11 122.2(2)
C34 Sm C11 121.6(2)
C31 Sm C11 144.8(2)
N2 Sm C11 26.9(2)
C14 Sm C11 43.4(2)
N1 Sm C12 81.8(2)
N3 Sm C12 106.2(2)
O3 Sm C12 86.3(2)
O2 Sm C12 79.8(2)
N4 Sm C12 148.9(2)
C34 Sm C12 141.6(2)
C31 Sm C12 167.0(3)
N2 Sm C12 44.7(2)
C14 Sm C12 44.1(2)
C11 Sm C12 26.6(2)
N1 Sm C13 104.9(2)
N3 Sm C13 82.4(2)
O3 Sm C13 72.9(2)
O2 Sm C13 96.5(2)
N4 Sm C13 149.3(2)
C34 Sm C13 165.5(2)
C31 Sm C13 143.6(2)
N2 Sm C13 44.9(2)
C14 Sm C13 26.8(2)
C11 Sm C13 44.2(2)
C12 Sm C13 27.4(2)
O1 Li1 N4 137.5(9)
O1 Li1 C24 130.5(8)
N4 Li1 C24 82.0(6)
O1 Li1 C23 106.1(7)
N4 Li1 C23 113.0(7)
C24 Li1 C23 32.7(3)
O1 Li1 C41 31.8(4)
N4 Li1 C41 150.2(8)
C24 Li1 C41 126.4(7)
C23 Li1 C41 94.0(6)
O1 Li1 Li3 40.1(5)
N4 Li1 Li3 131.5(8)
C24 Li1 Li3 93.6(6)
C23 Li1 Li3 80.8(6)
C41 Li1 Li3 62.6(5)
O1 Li1 Li2 35.1(5)
N4 Li1 Li2 102.5(7)
C24 Li1 Li2 148.9(7)
C23 Li1 Li2 139.0(7)
C41 Li1 Li2 58.9(5)
Li3 Li1 Li2 60.0(5)
O1 Li1 Sm 103.4(6)
N4 Li1 Sm 56.7(4)
C24 Li1 Sm 71.1(4)
C23 Li1 Sm 97.1(5)
C41 Li1 Sm 134.8(6)
Li3 Li1 Sm 76.1(5)
Li2 Li1 Sm 85.5(5)
O1 Li2 O4 103.0(8)
O1 Li2 C3 154.0(9)
O4 Li2 C3 95.5(7)
O1 Li2 C4 119.3(8)
O4 Li2 C4 120.1(8)
C3 Li2 C4 34.7(4)
O1 Li2 C2 148.4(9)
O4 Li2 C2 103.9(7)
C3 Li2 C2 35.6(4)
C4 Li2 C2 58.2(5)
O1 Li2 C1 115.6(8)
O4 Li2 C1 136.7(9)
C3 Li2 C1 56.7(5)
C4 Li2 C1 56.2(5)
C2 Li2 C1 33.9(4)
O1 Li2 N1 101.9(7)
O4 Li2 N1 152.3(9)
C3 Li2 N1 57.1(5)
C4 Li2 N1 34.2(3)
C2 Li2 N1 57.2(5)
C1 Li2 N1 33.5(3)
O1 Li2 Li3 36.7(4)
O4 Li2 Li3 108.5(8)
C3 Li2 Li3 119.7(7)
C4 Li2 Li3 87.3(6)
C2 Li2 Li3 141.5(8)
C1 Li2 Li3 114.0(7)
N1 Li2 Li3 84.8(6)
O1 Li2 Li1 34.3(4)
O4 Li2 Li1 131.6(8)
C3 Li2 Li1 132.8(7)
C4 Li2 Li1 105.3(6)
C2 Li2 Li1 114.1(7)
C1 Li2 Li1 81.6(6)
N1 Li2 Li1 76.0(5)
Li3 Li2 Li1 55.3(5)
O1 Li3 N2 129.4(9)
O1 Li3 O5 108.4(7)
N2 Li3 O5 112.9(8)
O1 Li3 C22 97.3(6)
N2 Li3 C22 102.8(6)
O5 Li3 C22 100.0(6)
O1 Li3 C21 113.1(7)
N2 Li3 C21 74.1(5)
O5 Li3 C21 114.7(7)
C22 Li3 C21 28.9(3)
O1 Li3 Li1 40.9(5)
N2 Li3 Li1 108.2(7)
O5 Li3 Li1 138.8(7)
C22 Li3 Li1 67.7(5)
C21 Li3 Li1 73.9(5)
O1 Li3 Li2 38.3(5)
N2 Li3 Li2 98.8(7)
O5 Li3 Li2 110.4(7)
C22 Li3 Li2 131.7(7)
C21 Li3 Li2 133.4(7)
Li1 Li3 Li2 64.7(6)
C4 N1 C1 107.0(7)
C4 N1 Li2 70.6(6)
C1 N1 Li2 72.8(6)
C4 N1 Sm 126.0(5)
C1 N1 Sm 126.9(5)
Li2 N1 Sm 124.4(5)
C11 N2 C14 105.9(7)
C11 N2 Li3 134.6(7)
C14 N2 Li3 117.9(7)
C11 N2 Sm 77.4(4)
C14 N2 Sm 76.9(5)
Li3 N2 Sm 100.3(5)
C24 N3 C21 106.4(7)
C24 N3 Sm 115.9(5)
C21 N3 Sm 114.5(5)
C31 N4 C34 107.0(8)
C31 N4 Li1 113.2(7)
C34 N4 Li1 135.0(7)
C31 N4 Sm 79.4(5)
C34 N4 Sm 79.1(5)
Li1 N4 Sm 88.9(5)
C41 O1 Li3 119.9(8)
C41 O1 Li1 104.0(7)
Li3 O1 Li1 99.0(7)
C41 O1 Li2 116.8(8)
Li3 O1 Li2 105.0(7)
Li1 O1 Li2 110.6(7)
C46 O2 C43 107.5(7)
C46 O2 Sm 126.5(6)
C43 O2 Sm 122.3(6)
C47 O3 C50 108.8(7)
C47 O3 Sm 127.6(5)
C50 O3 Sm 119.9(5)
C51 O4 C54 104.9(11)
C51 O4 Li2 126.4(11)
C54 O4 Li2 128.6(10)
C58 O5 C55 108.9(7)
C58 O5 Li3 127.6(7)
C55 O5 Li3 122.0(7)
C59 O6 C62 101.2(19)
N1 C1 C2 110.6(8)
N1 C1 C40 123.4(8)
C2 C1 C40 125.9(8)
N1 C1 Li2 73.7(6)
C2 C1 Li2 70.8(7)
C40 C1 Li2 125.5(7)
C1 C2 C3 105.5(8)
C1 C2 Li2 75.3(7)
C3 C2 Li2 70.5(7)
C4 C3 C2 108.9(8)
C4 C3 Li2 74.8(7)
C2 C3 Li2 73.9(7)
N1 C4 C3 107.9(8)
N1 C4 C10 123.9(7)
C3 C4 C10 128.2(8)
N1 C4 Li2 75.2(6)
C3 C4 Li2 70.5(7)
C10 C4 Li2 121.3(8)
C6 C5 C10 117.1(8)
C7 C6 C5 110.8(9)
C6 C7 C8 111.2(8)
C9 C8 C7 111.4(9)
C8 C9 C10 112.5(8)
C4 C10 C11 112.3(7)
C4 C10 C5 108.5(8)
C11 C10 C5 110.5(8)
C4 C10 C9 108.8(7)
C11 C10 C9 110.3(7)
C5 C10 C9 106.3(7)
C12 C11 N2 109.8(8)
C12 C11 C10 129.6(8)
N2 C11 C10 120.6(8)
C12 C11 Sm 76.0(5)
N2 C11 Sm 75.7(4)
C10 C11 Sm 115.1(5)
C11 C12 C13 107.7(8)
C11 C12 Sm 77.4(5)
C13 C12 Sm 77.0(5)
C14 C13 C12 105.9(8)
C14 C13 Sm 76.0(5)
C12 C13 Sm 75.6(5)
C13 C14 N2 110.6(8)
C13 C14 C20 130.2(8)
N2 C14 C20 119.1(8)
C13 C14 Sm 77.1(5)
N2 C14 Sm 76.2(5)
C20 C14 Sm 111.0(5)
C16 C15 C20 113.8(8)
C15 C16 C17 110.5(8)
C18 C17 C16 109.7(8)
C17 C18 C19 110.7(8)
C20 C19 C18 115.7(7)
C14 C20 C21 107.7(7)
C14 C20 C19 112.3(7)
C21 C20 C19 108.4(7)
C14 C20 C15 111.0(7)
C21 C20 C15 110.7(7)
C19 C20 C15 106.7(7)
C22 C21 N3 108.9(8)
C22 C21 C20 132.3(9)
N3 C21 C20 118.8(8)
C22 C21 Li3 75.1(6)
N3 C21 Li3 108.3(6)
C20 C21 Li3 90.9(6)
C21 C22 C23 109.3(9)
C21 C22 Li3 76.0(6)
C23 C22 Li3 110.2(7)
C24 C23 C22 105.9(8)
C24 C23 Li1 70.4(6)
C22 C23 Li1 100.3(7)
N3 C24 C23 109.4(8)
N3 C24 C30 118.6(8)
C23 C24 C30 131.9(8)
N3 C24 Li1 97.7(6)
C23 C24 Li1 76.9(6)
C30 C24 Li1 94.1(6)
C26 C25 C30 114.4(7)
C25 C26 C27 112.6(8)
C28 C27 C26 110.0(8)
C27 C28 C29 110.9(8)
C28 C29 C30 112.7(8)
C31 C30 C24 108.7(7)
C31 C30 C29 108.6(7)
C24 C30 C29 111.2(7)
C31 C30 C25 108.8(7)
C24 C30 C25 112.0(8)
C29 C30 C25 107.4(7)
N4 C31 C32 109.0(8)
N4 C31 C30 117.8(8)
C32 C31 C30 133.1(8)
N4 C31 Sm 73.6(4)
C32 C31 Sm 78.2(5)
C30 C31 Sm 112.6(5)
C31 C32 C33 107.7(8)
C31 C32 Sm 75.1(5)
C33 C32 Sm 77.7(5)
C34 C33 C32 106.5(8)
C34 C33 Sm 73.9(5)
C32 C33 Sm 75.3(5)
N4 C34 C33 109.7(8)
N4 C34 C40 120.3(8)
C33 C34 C40 129.9(8)
N4 C34 Sm 73.6(5)
C33 C34 Sm 79.7(5)
C40 C34 Sm 115.7(5)
C36 C35 C40 113.9(8)
C37 C36 C35 111.0(9)
C38 C37 C36 111.5(9)
C37 C38 C39 111.6(9)
C38 C39 C40 113.8(8)
C1 C40 C34 111.5(7)
C1 C40 C39 110.2(8)
C34 C40 C39 110.0(7)
C1 C40 C35 107.5(7)
C34 C40 C35 110.3(8)
C39 C40 C35 107.3(7)
O1 C41 C42 117.5(9)
O1 C41 Li1 44.2(5)
C42 C41 Li1 88.8(7)
O2 C43 C44 108.1(9)
C45 C44 C43 105.5(10)
C44 C45 C46 107.4(11)
O2 C46 C45 104.6(9)
O3 C47 C48 106.2(8)
C47 C48 C49 101.9(9)
C50 C49 C48 103.8(8)
O3 C50 C49 106.8(8)
O4 C51 C52 111.1(14)
C51 C52 C53 103.9(13)
C52 C53 C54 102.6(14)
O4 C54 C53 103.7(15)
O5 C55 C56 106.2(8)
C57 C56 C55 101.4(9)
C56 C57 C58 104.4(9)
O5 C58 C57 106.2(9)
O6 C59 C60 108(3)
C61 C60 C59 107(3)
C60 C61 C62 110(3)
O6 C62 C61 103(2)

loop_
_geom_bond_atom_site_label_1
_geom_bond_atom_site_label_2
_geom_bond_distance
Sm N1 2.640(7)
Sm N3 2.696(7)
Sm O3 2.722(6)
Sm O2 2.793(6)
Sm N4 2.895(7)
Sm C34 2.964(9)
Sm C31 2.966(8)
Sm N2 2.974(7)
Sm C14 2.983(8)
Sm C11 2.996(8)
Sm C12 2.979(9)
Sm C13 2.997(9)
Li1 O1 1.858(16)
Li1 N4 1.957(17)
Li1 C24 2.428(17)
Li1 C23 2.510(17)
Li1 C41 2.587(18)
Li1 Li3 2.81(2)
Li1 Li2 3.09(2)
Li2 O1 1.897(17)
Li2 O4 2.018(17)
Li2 C3 2.284(19)
Li2 C4 2.337(19)
Li2 C2 2.328(19)
Li2 C1 2.385(19)
Li2 N1 2.395(18)
Li2 Li3 2.96(2)
Li3 O1 1.831(17)
Li3 N2 2.047(16)
Li3 O5 2.105(17)
Li3 C22 2.722(17)
Li3 C21 2.732(17)
N1 C4 1.391(10)
N1 C1 1.377(11)
N2 C11 1.388(10)
N2 C14 1.385(10)
N3 C24 1.387(10)
N3 C21 1.384(10)
N4 C31 1.371(10)
N4 C34 1.388(11)
O1 C41 1.405(11)
O2 C46 1.438(11)
O2 C43 1.418(11)
O3 C47 1.409(11)
O3 C50 1.430(10)
O4 C51 1.379(15)
O4 C54 1.425(16)
O5 C58 1.423(12)
O5 C55 1.439(11)
O6 C59 1.44(2)
O6 C62 1.41(2)
C1 C2 1.375(12)
C1 C40 1.517(12)
C2 C3 1.410(12)
C3 C4 1.379(12)
C4 C10 1.503(12)
C5 C6 1.514(13)
C5 C10 1.542(12)
C6 C7 1.511(14)
C7 C8 1.531(14)
C8 C9 1.510(12)
C9 C10 1.560(12)
C10 C11 1.507(12)
C11 C12 1.377(11)
C12 C13 1.414(12)
C13 C14 1.388(12)
C14 C20 1.529(12)
C15 C16 1.516(12)
C15 C20 1.546(12)
C16 C17 1.518(12)
C17 C18 1.538(12)
C18 C19 1.541(12)
C19 C20 1.544(12)
C20 C21 1.503(12)
C21 C22 1.361(12)
C22 C23 1.386(12)
C23 C24 1.391(12)
C24 C30 1.506(12)
C25 C26 1.517(12)
C25 C30 1.564(12)
C26 C27 1.526(13)
C27 C28 1.497(12)
C28 C29 1.524(12)
C29 C30 1.558(12)
C30 C31 1.508(12)
C31 C32 1.378(12)
C32 C33 1.408(11)
C33 C34 1.370(12)
C34 C40 1.542(12)
C35 C36 1.549(13)
C35 C40 1.578(12)
C36 C37 1.511(14)
C37 C38 1.491(13)
C38 C39 1.522(12)
C39 C40 1.544(12)
C41 C42 1.472(14)
C43 C44 1.490(15)
C44 C45 1.418(15)
C45 C46 1.482(15)
C47 C48 1.494(13)
C48 C49 1.491(14)
C49 C50 1.494(13)
C51 C52 1.405(18)
C52 C53 1.48(2)
C53 C54 1.46(2)
C55 C56 1.514(13)
C56 C57 1.479(14)
C57 C58 1.511(14)
C59 C60 1.30(3)
C60 C61 1.22(3)
C61 C62 1.43(3)
